data_4317634
loop_
_publ_author_name
'Augusto Cingolani'
Effendy
'Fabio Marchetti'
'Claudio Pettinari'
'Riccardo Pettinari'
'Brian W. Skelton'
'Allan H. White'

_publ_contact_author_address
;
    Department of Chemistry
    University of Western Australia
    Nedlands
    Western Australia 6907
    Australia
;
_publ_contact_author_email bws@crystal.uwa.edu.au
_publ_contact_author_fax (+61)_08_9380_1118
_publ_contact_author_name 'Skelton, B. W.'
_publ_contact_author_phone (+61)_08-9380_3481
_publ_section_title
;
 First Structurally Characterized Silver(I) Derivatives with
 Nonfluorinated \b-Diketones
;
_journal_name_full 'Inorganic Chemistry'
_journal_page_first 1151
_journal_page_last 1161
_journal_paper_doi 10.1021/ic0109391
_journal_volume 41
_journal_year 2002
_chemical_formula_sum 'C43 H40 Ag N6 O2 P S2'
_chemical_formula_weight 875.81
_space_group_IT_number 2
_symmetry_cell_setting triclinic
_symmetry_space_group_name_Hall '-P 1'
_symmetry_space_group_name_H-M 'P -1'
_cell_angle_alpha 74.829(2)
_cell_angle_beta 76.094(2)
_cell_angle_gamma 78.185(2)
_cell_formula_units_Z 2
_cell_length_a 11.5530(10)
_cell_length_b 11.9430(10)
_cell_length_c 15.479(2)
_cell_measurement_reflns_used 8192
_cell_measurement_temperature 150
_cell_measurement_theta_max 28.3
_cell_measurement_theta_min 2.3
_cell_volume 1977.8(4)
_computing_cell_refinement 'Siemens SAINT (Siemens, 1995)'
_computing_data_collection 'Siemens SMART (Siemens, 1995)'
_computing_data_reduction 'xtal ADDREF SORTRF'
_computing_molecular_graphics xtal
_computing_publication_material 'xtal BONDLA CIFIO'
_computing_structure_refinement 'xtal CRYLSQ'
_computing_structure_solution xtal
_diffrn_ambient_temperature 150
_diffrn_measurement_device_type
;
Bruker SMART CCD diffractometer
;
_diffrn_measurement_method '\w scans'
_diffrn_radiation_detector 'CCD area detector'
_diffrn_radiation_monochromator graphite
_diffrn_radiation_source 'sealed tube'
_diffrn_radiation_type 'Mo K\a'
_diffrn_radiation_wavelength .71073
_diffrn_reflns_av_R_equivalents .022
_diffrn_reflns_av_sigmaI/netI .04
_diffrn_reflns_limit_h_max 19
_diffrn_reflns_limit_h_min -18
_diffrn_reflns_limit_k_max 20
_diffrn_reflns_limit_k_min -19
_diffrn_reflns_limit_l_max 26
_diffrn_reflns_limit_l_min 0
_diffrn_reflns_number 37475
_diffrn_reflns_theta_max 37.33
_diffrn_reflns_theta_min 2.32
_diffrn_standards_decay_% 0
_exptl_absorpt_coefficient_mu .701
_exptl_absorpt_correction_T_max .850
_exptl_absorpt_correction_T_min .725
_exptl_absorpt_correction_type multi-scan
_exptl_absorpt_process_details
;
  SADABS; Sheldrick, 1996
;
_exptl_crystal_colour colourless
_exptl_crystal_density_diffrn 1.471
_exptl_crystal_description prism
_exptl_crystal_F_000 900
_exptl_crystal_size_max .4
_exptl_crystal_size_mid .35
_exptl_crystal_size_min .3
_refine_diff_density_max 1.14
_refine_diff_density_min -.917
_refine_ls_goodness_of_fit_all 1.037
_refine_ls_goodness_of_fit_ref 1.06
_refine_ls_hydrogen_treatment refall
_refine_ls_matrix_type full
_refine_ls_number_constraints 0
_refine_ls_number_parameters 656
_refine_ls_number_reflns 15850
_refine_ls_number_restraints 0
_refine_ls_R_factor_all .045
_refine_ls_R_factor_gt .031
_refine_ls_shift/su_max .004
_refine_ls_shift/su_mean .0001
_refine_ls_structure_factor_coef F
_refine_ls_weighting_scheme calc
_refine_ls_wR_factor_all .042
_refine_ls_wR_factor_ref .039
_reflns_d_resolution_high .586
_reflns_d_resolution_low 8.759
_reflns_Friedel_coverage 0
_reflns_limit_h_max 19
_reflns_limit_h_min 0
_reflns_limit_k_max 20
_reflns_limit_k_min -19
_reflns_limit_l_max 26
_reflns_limit_l_min -24
_reflns_number_gt 15850
_reflns_number_total 19223
_reflns_threshold_expression 'F    > 4.00 sig(F   )'
_cod_data_source_file ic0109391_6.cif
_cod_data_source_block '[Ag(Ph3P)(Hmimt)2](Q1)'
_cod_original_sg_symbol_Hall -p_1
_cod_original_formula_sum 'C43 H40 Ag1 N6 O2 P1 S2'
_cod_database_code 4317634

loop_
_symmetry_equiv_pos_as_xyz
+x,+y,+z
-x,-y,-z

loop_
_atom_site_label
_atom_site_fract_x
_atom_site_fract_y
_atom_site_fract_z
_atom_site_U_iso_or_equiv
_atom_site_adp_type
_atom_site_calc_flag
_atom_site_calc_attached_atom
_atom_site_occupancy
_atom_site_disorder_assembly
_atom_site_disorder_group
Ag .309852(9) .302826(8) .168594(7) .02393(6) Uani ? ? 1.00000 ? ?
P .47869(3) .15836(3) .21511(2) .0207(2) Uani ? ? 1.00000 ? ?
C111 .59351(11) .20834(11) .25258(9) .0224(7) Uani ? ? 1.00000 ? ?
C112 .56456(14) .31402(12) .28113(10) .0281(9) Uani ? ? 1.00000 ? ?
C113 .65100(17) .35642(14) .30829(11) .0355(11) Uani ? ? 1.00000 ? ?
C114 .76602(15) .29320(15) .30741(11) .0347(11) Uani ? ? 1.00000 ? ?
C115 .79570(13) .18831(16) .27914(11) .0328(10) Uani ? ? 1.00000 ? ?
C116 .71008(12) .14615(13) .25106(10) .0287(9) Uani ? ? 1.00000 ? ?
C121 .56489(11) .10030(10) .11654(9) .0216(7) Uani ? ? 1.00000 ? ?
C122 .62158(13) .17915(11) .04186(10) .0271(8) Uani ? ? 1.00000 ? ?
C123 .68483(14) .14224(13) -.03656(10) .0303(9) Uani ? ? 1.00000 ? ?
C124 .68993(13) .02698(13) -.04250(10) .0293(9) Uani ? ? 1.00000 ? ?
C125 .63351(13) -.05134(12) .03063(10) .0284(9) Uani ? ? 1.00000 ? ?
C126 .57122(12) -.01535(11) .11051(10) .0250(8) Uani ? ? 1.00000 ? ?
C131 .43537(11) .03000(10) .30186(9) .0227(7) Uani ? ? 1.00000 ? ?
C132 .50728(16) -.04045(15) .36171(14) .0422(13) Uani ? ? 1.00000 ? ?
C133 .4662(2) -.13629(16) .42650(15) .0476(14) Uani ? ? 1.00000 ? ?
C134 .35380(17) -.16328(13) .43244(11) .0344(10) Uani ? ? 1.00000 ? ?
C135 .28252(15) -.09467(14) .37273(10) .0317(10) Uani ? ? 1.00000 ? ?
C136 .32172(12) .00216(12) .30837(9) .0264(8) Uani ? ? 1.00000 ? ?
N1 -.04387(9) .40406(10) .42721(7) .0222(6) Uani ? ? 1.00000 ? ?
C11 .04748(11) .30893(11) .44785(8) .0226(7) Uani ? ? 1.00000 ? ?
C12 .01617(14) .19731(13) .48745(11) .0316(10) Uani ? ? 1.00000 ? ?
C13 .10470(18) .10391(14) .51241(13) .0393(12) Uani ? ? 1.00000 ? ?
C14 .22426(16) .12042(15) .49572(12) .0376(12) Uani ? ? 1.00000 ? ?
C15 .25529(15) .23013(16) .45323(13) .0377(12) Uani ? ? 1.00000 ? ?
C16 .16768(13) .32553(14) .42978(11) .0308(10) Uani ? ? 1.00000 ? ?
N2 -.15882(10) .40273(11) .48147(8) .0261(7) Uani ? ? 1.00000 ? ?
C3 -.22572(11) .49639(12) .44130(9) .0242(8) Uani ? ? 1.00000 ? ?
C31 -.35587(13) .52570(15) .48281(12) .0327(10) Uani ? ? 1.00000 ? ?
C4 -.15792(10) .56194(11) .36185(8) .0219(7) Uani ? ? 1.00000 ? ?
C41 -.20566(11) .66559(12) .30033(9) .0235(8) Uani ? ? 1.00000 ? ?
O41 -.31063(9) .68123(11) .28835(9) .0359(8) Uani ? ? 1.00000 ? ?
C411 -.12781(11) .75779(11) .25016(8) .0215(7) Uani ? ? 1.00000 ? ?
C412 -.03432(14) .77690(13) .28472(10) .0291(9) Uani ? ? 1.00000 ? ?
C413 .02834(15) .87027(14) .23912(12) .0362(11) Uani ? ? 1.00000 ? ?
C414 -.00091(14) .94437(13) .15884(11) .0320(10) Uani ? ? 1.00000 ? ?
C415 -.09315(14) .92506(12) .12432(10) .0288(9) Uani ? ? 1.00000 ? ?
C416 -.15606(12) .83263(11) .16987(9) .0255(8) Uani ? ? 1.00000 ? ?
C5 -.03928(10) .49926(11) .35334(8) .0194(7) Uani ? ? 1.00000 ? ?
O5 .05469(8) .51267(9) .28995(6) .0217(6) Uani ? ? 1.00000 ? ?
N21 -.05817(9) .35323(10) .07174(7) .0220(7) Uani ? ? 1.00000 ? ?
C211 -.06416(15) .26459(14) .02461(12) .0322(11) Uani ? ? 1.00000 ? ?
C22 .02322(10) .34661(10) .12364(8) .0210(7) Uani ? ? 1.00000 ? ?
S22 .13467(3) .23091(3) .14545(3) .0360(3) Uani ? ? 1.00000 ? ?
N23 -.00325(9) .44648(9) .15394(7) .0216(6) Uani ? ? 1.00000 ? ?
C24 -.10164(12) .51606(12) .12146(9) .0257(8) Uani ? ? 1.00000 ? ?
C25 -.13583(12) .45835(12) .07008(9) .0259(8) Uani ? ? 1.00000 ? ?
N31 .44621(9) .61373(9) .18269(7) .0197(6) Uani ? ? 1.00000 ? ?
C311 .56005(12) .60708(15) .11768(11) .0303(9) Uani ? ? 1.00000 ? ?
C32 .34696(10) .57297(9) .17861(8) .0178(6) Uani ? ? 1.00000 ? ?
S32 .33027(3) .51254(3) .09457(2) .0257(2) Uani ? ? 1.00000 ? ?
N33 .26293(9) .59442(10) .25153(7) .0216(6) Uani ? ? 1.00000 ? ?
C34 .30787(12) .64900(13) .30167(9) .0260(8) Uani ? ? 1.00000 ? ?
C35 .42272(12) .66180(13) .25882(9) .0254(8) Uani ? ? 1.00000 ? ?
H112 .483(2) .3590(19) .2784(14) .036(5) Uiso ? ? 1.00000 ? ?
H113 .625(2) .430(2) .3277(16) .045(6) Uiso ? ? 1.00000 ? ?
H114 .832(2) .323(2) .3178(15) .042(6) Uiso ? ? 1.00000 ? ?
H115 .872(2) .1475(18) .2761(14) .033(5) Uiso ? ? 1.00000 ? ?
H116 .7288(18) .0727(18) .2311(13) .030(5) Uiso ? ? 1.00000 ? ?
H122 .6151(19) .2585(19) .0425(14) .033(5) Uiso ? ? 1.00000 ? ?
H123 .727(2) .194(2) -.0842(15) .038(5) Uiso ? ? 1.00000 ? ?
H124 .731(2) .0017(19) -.0952(15) .037(5) Uiso ? ? 1.00000 ? ?
H125 .637(2) -.132(2) .0272(16) .048(6) Uiso ? ? 1.00000 ? ?
H126 .532(2) -.0649(19) .1612(14) .035(5) Uiso ? ? 1.00000 ? ?
H132 .580(2) -.024(2) .3573(16) .050(7) Uiso ? ? 1.00000 ? ?
H133 .518(3) -.181(3) .465(2) .089(10) Uiso ? ? 1.00000 ? ?
H134 .326(2) -.232(2) .4782(16) .049(6) Uiso ? ? 1.00000 ? ?
H135 .201(2) -.107(2) .3741(17) .053(7) Uiso ? ? 1.00000 ? ?
H136 .271(2) .0572(19) .2664(14) .036(5) Uiso ? ? 1.00000 ? ?
H12 -.069(2) .1841(19) .4968(14) .037(5) Uiso ? ? 1.00000 ? ?
H13 .079(2) .031(2) .5403(17) .049(6) Uiso ? ? 1.00000 ? ?
H14 .288(2) .054(2) .5095(16) .048(6) Uiso ? ? 1.00000 ? ?
H15 .339(2) .245(2) .4401(16) .049(6) Uiso ? ? 1.00000 ? ?
H16 .183(2) .401(2) .4064(15) .040(6) Uiso ? ? 1.00000 ? ?
H31a -.390(3) .462(3) .523(2) .083(10) Uiso ? ? 1.00000 ? ?
H31b -.367(3) .582(3) .517(2) .085(10) Uiso ? ? 1.00000 ? ?
H31c -.400(3) .566(3) .444(2) .072(9) Uiso ? ? 1.00000 ? ?
H412 -.0173(18) .7327(18) .3393(14) .032(5) Uiso ? ? 1.00000 ? ?
H413 .094(2) .888(2) .2600(15) .038(5) Uiso ? ? 1.00000 ? ?
H414 .040(2) 1.007(2) .1280(15) .036(5) Uiso ? ? 1.00000 ? ?
H415 -.114(2) .975(2) .0662(17) .052(7) Uiso ? ? 1.00000 ? ?
H416 -.2206(19) .8205(18) .1503(14) .032(5) Uiso ? ? 1.00000 ? ?
H211a -.116(2) .209(2) .0651(18) .056(7) Uiso ? ? 1.00000 ? ?
H211b .018(2) .2261(19) .0073(14) .035(5) Uiso ? ? 1.00000 ? ?
H211c -.094(2) .299(2) -.0298(18) .056(7) Uiso ? ? 1.00000 ? ?
H23 .0269(19) .4645(18) .1940(14) .032(5) Uiso ? ? 1.00000 ? ?
H24 -.132(2) .5885(19) .1365(14) .036(5) Uiso ? ? 1.00000 ? ?
H25 -.1977(19) .4760(18) .0384(14) .033(5) Uiso ? ? 1.00000 ? ?
H311a .559(3) .670(3) .068(2) .071(9) Uiso ? ? 1.00000 ? ?
H311b .624(3) .613(2) .1444(19) .062(8) Uiso ? ? 1.00000 ? ?
H311c .575(3) .543(3) .093(2) .071(9) Uiso ? ? 1.00000 ? ?
H33 .195(2) .5735(19) .2654(14) .036(5) Uiso ? ? 1.00000 ? ?
H34 .2634(17) .6719(17) .3528(13) .026(4) Uiso ? ? 1.00000 ? ?
H35 .482(2) .697(2) .2718(15) .040(6) Uiso ? ? 1.00000 ? ?

loop_
_atom_site_aniso_label
_atom_site_aniso_U_11
_atom_site_aniso_U_22
_atom_site_aniso_U_33
_atom_site_aniso_U_12
_atom_site_aniso_U_13
_atom_site_aniso_U_23
Ag .02206(4) .01887(4) .03207(5) -.00091(3) -.00988(3) -.00534(3)
P .01802(12) .01685(12) .02750(14) -.00324(9) -.00747(10) -.00208(10)
C111 .0210(5) .0219(5) .0258(5) -.0063(4) -.0063(4) -.0041(4)
C112 .0329(6) .0234(5) .0304(6) -.0061(5) -.0100(5) -.0055(4)
C113 .0479(9) .0302(7) .0359(7) -.0140(6) -.0149(6) -.0081(6)
C114 .0388(7) .0429(8) .0296(6) -.0226(6) -.0113(6) -.0035(6)
C115 .0224(6) .0452(8) .0345(7) -.0109(5) -.0073(5) -.0091(6)
C116 .0210(5) .0329(6) .0359(7) -.0043(5) -.0079(5) -.0119(5)
C121 .0199(5) .0194(4) .0264(5) -.0032(4) -.0095(4) -.0023(4)
C122 .0295(6) .0199(5) .0301(6) -.0043(4) -.0070(5) -.0014(4)
C123 .0309(6) .0288(6) .0274(6) -.0036(5) -.0059(5) -.0003(5)
C124 .0259(6) .0337(6) .0300(6) -.0011(5) -.0097(5) -.0088(5)
C125 .0294(6) .0243(5) .0348(7) -.0027(5) -.0109(5) -.0090(5)
C126 .0252(5) .0203(5) .0312(6) -.0050(4) -.0101(4) -.0034(4)
C131 .0222(5) .0192(5) .0261(5) -.0040(4) -.0065(4) -.0018(4)
C132 .0326(7) .0321(7) .0575(10) -.0080(6) -.0235(7) .0133(7)
C133 .0483(10) .0318(7) .0574(11) -.0088(7) -.0270(9) .0162(7)
C134 .0479(9) .0227(6) .0306(7) -.0111(6) -.0064(6) .0003(5)
C135 .0366(7) .0331(7) .0267(6) -.0171(6) -.0030(5) -.0027(5)
C136 .0262(6) .0303(6) .0238(5) -.0108(5) -.0061(4) -.0017(4)
N1 .0187(4) .0247(4) .0211(4) -.0065(3) .0003(3) -.0029(3)
C11 .0247(5) .0244(5) .0190(5) -.0047(4) -.0031(4) -.0055(4)
C12 .0299(6) .0266(6) .0343(7) -.0076(5) -.0001(5) -.0029(5)
C13 .0457(9) .0241(6) .0436(9) -.0013(6) -.0068(7) -.0047(6)
C14 .0406(8) .0323(7) .0411(8) .0049(6) -.0142(7) -.0128(6)
C15 .0297(7) .0392(8) .0465(9) -.0026(6) -.0155(6) -.0083(7)
C16 .0267(6) .0311(6) .0371(7) -.0079(5) -.0119(5) -.0040(5)
N2 .0221(5) .0293(5) .0235(5) -.0086(4) .0039(4) -.0042(4)
C3 .0188(5) .0273(5) .0258(5) -.0080(4) .0024(4) -.0073(4)
C31 .0193(5) .0384(7) .0352(7) -.0065(5) .0059(5) -.0077(6)
C4 .0174(4) .0260(5) .0227(5) -.0076(4) -.0018(4) -.0049(4)
C41 .0186(5) .0269(5) .0264(5) -.0051(4) -.0047(4) -.0070(4)
O41 .0192(4) .0416(6) .0463(6) -.0069(4) -.0105(4) -.0034(5)
C411 .0201(5) .0223(5) .0228(5) -.0028(4) -.0051(4) -.0057(4)
C412 .0319(6) .0290(6) .0296(6) -.0107(5) -.0139(5) -.0006(5)
C413 .0361(7) .0321(7) .0449(8) -.0139(6) -.0183(6) .0000(6)
C414 .0296(6) .0243(6) .0395(7) -.0062(5) -.0055(5) -.0019(5)
C415 .0332(6) .0219(5) .0287(6) -.0012(5) -.0087(5) -.0013(4)
C416 .0267(5) .0219(5) .0283(6) -.0003(4) -.0102(4) -.0043(4)
C5 .0167(4) .0250(5) .0182(4) -.0077(4) -.0019(3) -.0056(4)
O5 .0155(3) .0319(4) .0178(3) -.0095(3) -.0005(3) -.0035(3)
N21 .0186(4) .0250(4) .0244(5) -.0029(3) -.0062(3) -.0075(4)
C211 .0327(7) .0326(7) .0389(7) -.0057(5) -.0118(6) -.0162(6)
C22 .0186(4) .0201(4) .0252(5) -.0043(4) -.0068(4) -.0033(4)
S22 .02901(16) .01810(13) .0677(3) -.00072(11) -.02637(17) -.00834(14)
N23 .0202(4) .0237(4) .0221(4) -.0031(3) -.0055(3) -.0060(3)
C24 .0222(5) .0275(6) .0272(6) .0024(4) -.0055(4) -.0096(4)
C25 .0204(5) .0307(6) .0266(6) .0020(4) -.0084(4) -.0076(5)
N31 .0142(4) .0234(4) .0215(4) -.0055(3) -.0018(3) -.0046(3)
C311 .0175(5) .0403(7) .0303(6) -.0074(5) .0032(4) -.0081(6)
C32 .0170(4) .0172(4) .0191(4) -.0052(3) -.0030(3) -.0023(3)
S32 .03757(17) .02211(13) .02052(13) -.01043(11) -.00802(11) -.00341(10)
N33 .0167(4) .0267(5) .0224(4) -.0080(3) -.0011(3) -.0063(4)
C34 .0224(5) .0338(6) .0250(5) -.0089(4) -.0004(4) -.0124(5)
C35 .0216(5) .0326(6) .0261(5) -.0108(4) -.0033(4) -.0099(5)

loop_
_atom_type_symbol
_atom_type_description
_atom_type_oxidation_number
_atom_type_number_in_cell
_atom_type_scat_dispersion_real
_atom_type_scat_dispersion_imag
_atom_type_scat_source
C ? 0 86 .002 .002 'Int Tables Vol IV Tables 2.2B and 2.3.1'
H ? 0 80 0 0 'Int Tables Vol IV Tables 2.2B and 2.3.1'
Ag ? 0 2 -1.085 1.101 'Int Tables Vol IV Tables 2.2B and 2.3.1'
N ? 0 12 .004 .003 'Int Tables Vol IV Tables 2.2B and 2.3.1'
O ? 0 4 .008 .006 'Int Tables Vol IV Tables 2.2B and 2.3.1'
P ? 0 2 .09 .095 'Int Tables Vol IV Tables 2.2B and 2.3.1'
S ? 0 4 .11 .124 'Int Tables Vol IV Tables 2.2B and 2.3.1'

loop_
_diffrn_attenuator_code
_diffrn_attenuator_scale
? ?

loop_
_geom_angle_atom_site_label_1
_geom_angle_atom_site_label_2
_geom_angle_atom_site_label_3
_geom_angle_site_symmetry_1
_geom_angle_site_symmetry_2
_geom_angle_site_symmetry_3
_geom_angle
_geom_angle_publ_flag
P Ag S22 . . . 118.248(14) ?
P Ag S32 . . . 122.503(14) ?
S22 Ag S32 . . . 116.125(13) ?
Ag P C111 . . . 118.12(4) ?
Ag P C121 . . . 108.67(4) ?
Ag P C131 . . . 114.59(4) ?
C111 P C121 . . . 102.75(6) ?
C111 P C131 . . . 106.48(6) ?
C121 P C131 . . . 104.84(6) ?
P C111 C112 . . . 118.70(10) ?
P C111 C116 . . . 122.17(12) ?
C112 C111 C116 . . . 119.10(15) ?
C111 C112 C113 . . . 120.32(13) ?
C111 C112 H112 . . . 117.8(15) ?
C113 C112 H112 . . . 121.8(15) ?
C112 C113 C114 . . . 120.01(17) ?
C112 C113 H113 . . . 116.0(16) ?
C114 C113 H113 . . . 124.0(16) ?
C113 C114 C115 . . . 120.14(19) ?
C113 C114 H114 . . . 123.3(13) ?
C115 C114 H114 . . . 116.1(13) ?
C114 C115 C116 . . . 120.09(14) ?
C114 C115 H115 . . . 120.6(16) ?
C116 C115 H115 . . . 119.2(16) ?
C111 C116 C115 . . . 120.33(15) ?
C111 C116 H116 . . . 118.1(13) ?
C115 C116 H116 . . . 121.5(13) ?
P C121 C122 . . . 117.35(10) ?
P C121 C126 . . . 123.32(9) ?
C122 C121 C126 . . . 119.24(12) ?
C121 C122 C123 . . . 120.51(13) ?
C121 C122 H122 . . . 121.2(12) ?
C123 C122 H122 . . . 118.2(12) ?
C122 C123 C124 . . . 119.99(13) ?
C122 C123 H123 . . . 119.8(15) ?
C124 C123 H123 . . . 120.2(15) ?
C123 C124 C125 . . . 119.92(14) ?
C123 C124 H124 . . . 120.5(13) ?
C125 C124 H124 . . . 119.6(13) ?
C124 C125 C126 . . . 120.44(14) ?
C124 C125 H125 . . . 120.4(13) ?
C126 C125 H125 . . . 119.2(13) ?
C121 C126 C125 . . . 119.87(12) ?
C121 C126 H126 . . . 116.8(15) ?
C125 C126 H126 . . . 123.3(15) ?
P C131 C132 . . . 124.47(12) ?
P C131 C136 . . . 117.07(9) ?
C132 C131 C136 . . . 118.45(12) ?
C131 C132 C133 . . . 120.51(18) ?
C131 C132 H132 . . . 119.1(15) ?
C133 C132 H132 . . . 120.4(15) ?
C132 C133 C134 . . . 120.68(19) ?
C132 C133 H133 . . . 117(2) ?
C134 C133 H133 . . . 122(2) ?
C133 C134 C135 . . . 119.17(15) ?
C133 C134 H134 . . . 119.8(16) ?
C135 C134 H134 . . . 121.0(16) ?
C134 C135 C136 . . . 120.80(16) ?
C134 C135 H135 . . . 123.7(13) ?
C136 C135 H135 . . . 115.5(13) ?
C131 C136 C135 . . . 120.37(13) ?
C131 C136 H136 . . . 115.9(13) ?
C135 C136 H136 . . . 123.7(13) ?
C11 N1 N2 . . . 118.96(9) ?
C11 N1 C5 . . . 128.62(10) ?
N2 N1 C5 . . . 112.20(9) ?
N1 C11 C12 . . . 119.17(12) ?
N1 C11 C16 . . . 120.80(12) ?
C12 C11 C16 . . . 120.03(12) ?
C11 C12 C13 . . . 119.65(15) ?
C11 C12 H12 . . . 120.3(12) ?
C13 C12 H12 . . . 120.0(12) ?
C12 C13 C14 . . . 120.45(15) ?
C12 C13 H13 . . . 116.5(15) ?
C14 C13 H13 . . . 123.1(15) ?
C13 C14 C15 . . . 119.56(15) ?
C13 C14 H14 . . . 121.4(15) ?
C15 C14 H14 . . . 118.9(15) ?
C14 C15 C16 . . . 120.93(16) ?
C14 C15 H15 . . . 121.5(13) ?
C16 C15 H15 . . . 117.5(13) ?
C11 C16 C15 . . . 119.30(14) ?
C11 C16 H16 . . . 116.5(14) ?
C15 C16 H16 . . . 124.0(14) ?
N1 N2 C3 . . . 104.99(9) ?
N2 C3 C31 . . . 120.09(11) ?
N2 C3 C4 . . . 112.33(10) ?
C31 C3 C4 . . . 127.50(11) ?
C3 C31 H31a . . . 114.1(19) ?
C3 C31 H31b . . . 111(2) ?
C3 C31 H31c . . . 114.1(19) ?
H31a C31 H31b . . . 105(3) ?
H31a C31 H31c . . . 114(3) ?
H31b C31 H31c . . . 97(3) ?
C3 C4 C41 . . . 125.91(10) ?
C3 C4 C5 . . . 105.37(10) ?
C41 C4 C5 . . . 128.56(10) ?
C4 C41 O41 . . . 121.69(12) ?
C4 C41 C411 . . . 119.86(11) ?
O41 C41 C411 . . . 118.44(11) ?
C41 C411 C412 . . . 122.20(11) ?
C41 C411 C416 . . . 118.56(13) ?
C412 C411 C416 . . . 119.05(12) ?
C411 C412 C413 . . . 119.71(14) ?
C411 C412 H412 . . . 121.1(15) ?
C413 C412 H412 . . . 119.1(15) ?
C412 C413 C414 . . . 120.59(18) ?
C412 C413 H413 . . . 123.5(12) ?
C414 C413 H413 . . . 115.9(12) ?
C413 C414 C415 . . . 119.70(15) ?
C413 C414 H414 . . . 121.5(15) ?
C415 C414 H414 . . . 118.8(15) ?
C414 C415 C416 . . . 119.80(13) ?
C414 C415 H415 . . . 121.2(17) ?
C416 C415 H415 . . . 119.0(17) ?
C411 C416 C415 . . . 121.15(15) ?
C411 C416 H416 . . . 117.2(11) ?
C415 C416 H416 . . . 121.6(12) ?
N1 C5 C4 . . . 105.10(9) ?
N1 C5 O5 . . . 122.93(10) ?
C4 C5 O5 . . . 131.64(10) ?
C211 N21 C22 . . . 125.91(11) ?
C211 N21 C25 . . . 124.72(13) ?
C22 N21 C25 . . . 109.37(13) ?
N21 C211 H211a . . . 109.6(18) ?
N21 C211 H211b . . . 107.3(16) ?
N21 C211 H211c . . . 111.6(18) ?
H211a C211 H211b . . . 111(2) ?
H211a C211 H211c . . . 110(2) ?
H211b C211 H211c . . . 107(2) ?
N21 C22 S22 . . . 125.14(11) ?
N21 C22 N23 . . . 106.50(10) ?
S22 C22 N23 . . . 128.36(11) ?
Ag S22 C22 . . . 109.47(5) ?
C22 N23 C24 . . . 109.74(13) ?
C22 N23 H23 . . . 128.4(13) ?
C24 N23 H23 . . . 121.3(13) ?
N23 C24 C25 . . . 107.28(12) ?
N23 C24 H24 . . . 120.8(15) ?
C25 C24 H24 . . . 131.9(15) ?
N21 C25 C24 . . . 107.11(12) ?
N21 C25 H25 . . . 120.4(14) ?
C24 C25 H25 . . . 132.5(14) ?
C311 N31 C32 . . . 125.09(13) ?
C311 N31 C35 . . . 125.32(13) ?
C32 N31 C35 . . . 109.59(10) ?
N31 C311 H311a . . . 110.7(17) ?
N31 C311 H311b . . . 110.4(16) ?
N31 C311 H311c . . . 112.8(18) ?
H311a C311 H311b . . . 105(3) ?
H311a C311 H311c . . . 104(3) ?
H311b C311 H311c . . . 113(3) ?
N31 C32 S32 . . . 126.67(8) ?
N31 C32 N33 . . . 106.26(12) ?
S32 C32 N33 . . . 127.01(10) ?
Ag S32 C32 . . . 105.66(4) ?
C32 N33 C34 . . . 110.28(11) ?
C32 N33 H33 . . . 124.0(17) ?
C34 N33 H33 . . . 125.6(17) ?
N33 C34 C35 . . . 107.17(13) ?
N33 C34 H34 . . . 122.9(15) ?
C35 C34 H34 . . . 129.9(15) ?
N31 C35 C34 . . . 106.70(14) ?
N31 C35 H35 . . . 121.3(13) ?
C34 C35 H35 . . . 132.0(13) ?

loop_
_geom_bond_atom_site_label_1
_geom_bond_atom_site_label_2
_geom_bond_site_symmetry_1
_geom_bond_site_symmetry_2
_geom_bond_distance
_geom_bond_publ_flag
Ag P . . 2.4386(3) ?
Ag S22 . . 2.4867(5) ?
Ag S32 . . 2.5004(4) ?
P C111 . . 1.8242(16) ?
P C121 . . 1.8279(13) ?
P C131 . . 1.8213(12) ?
C111 C112 . . 1.396(2) ?
C111 C116 . . 1.3966(18) ?
C112 C113 . . 1.397(3) ?
C112 H112 . . .99(2) ?
C113 C114 . . 1.386(2) ?
C113 H113 . . .97(3) ?
C114 C115 . . 1.385(3) ?
C114 H114 . . .97(3) ?
C115 C116 . . 1.395(3) ?
C115 H115 . . .92(2) ?
C116 H116 . . .97(2) ?
C121 C122 . . 1.4039(17) ?
C121 C126 . . 1.394(2) ?
C122 C123 . . 1.387(2) ?
C122 H122 . . .94(2) ?
C123 C124 . . 1.392(2) ?
C123 H123 . . .93(2) ?
C124 C125 . . 1.386(2) ?
C124 H124 . . .93(2) ?
C125 C126 . . 1.398(2) ?
C125 H125 . . .97(3) ?
C126 H126 . . .93(2) ?
C131 C132 . . 1.390(2) ?
C131 C136 . . 1.394(2) ?
C132 C133 . . 1.391(2) ?
C132 H132 . . .88(3) ?
C133 C134 . . 1.377(3) ?
C133 H133 . . .93(3) ?
C134 C135 . . 1.377(2) ?
C134 H134 . . .98(2) ?
C135 C136 . . 1.389(2) ?
C135 H135 . . .97(3) ?
C136 H136 . . 1.00(2) ?
N1 C11 . . 1.4098(15) ?
N1 N2 . . 1.3910(14) ?
N1 C5 . . 1.3849(14) ?
C11 C12 . . 1.395(2) ?
C11 C16 . . 1.394(2) ?
C12 C13 . . 1.392(2) ?
C12 H12 . . .99(2) ?
C13 C14 . . 1.388(3) ?
C13 H13 . . .94(2) ?
C14 C15 . . 1.381(2) ?
C14 H14 . . .98(2) ?
C15 C16 . . 1.394(2) ?
C15 H15 . . .98(3) ?
C16 H16 . . .91(2) ?
N2 C3 . . 1.3221(16) ?
C3 C31 . . 1.4947(18) ?
C3 C4 . . 1.4224(16) ?
C31 H31a . . .94(3) ?
C31 H31b . . .93(4) ?
C31 H31c . . .87(3) ?
C4 C41 . . 1.4488(17) ?
C4 C5 . . 1.4146(15) ?
C41 O41 . . 1.2397(18) ?
C41 C411 . . 1.4990(18) ?
C411 C412 . . 1.395(2) ?
C411 C416 . . 1.3944(18) ?
C412 C413 . . 1.392(2) ?
C412 H412 . . .91(2) ?
C413 C414 . . 1.395(2) ?
C413 H413 . . .97(3) ?
C414 C415 . . 1.383(3) ?
C414 H414 . . .92(2) ?
C415 C416 . . 1.385(2) ?
C415 H415 . . .99(2) ?
C416 H416 . . .92(3) ?
C5 O5 . . 1.2821(13) ?
N21 C211 . . 1.455(2) ?
N21 C22 . . 1.355(2) ?
N21 C25 . . 1.3837(17) ?
C211 H211a . . .98(3) ?
C211 H211b . . .97(2) ?
C211 H211c . . .95(3) ?
C22 S22 . . 1.7081(11) ?
C22 N23 . . 1.3456(18) ?
N23 C24 . . 1.3802(17) ?
N23 H23 . . .87(3) ?
C24 C25 . . 1.347(2) ?
C24 H24 . . .93(2) ?
C25 H25 . . .92(2) ?
N31 C311 . . 1.4532(16) ?
N31 C32 . . 1.3546(17) ?
N31 C35 . . 1.389(2) ?
C311 H311a . . .92(3) ?
C311 H311b . . .95(3) ?
C311 H311c . . .91(3) ?
C32 S32 . . 1.7087(14) ?
C32 N33 . . 1.3434(15) ?
N33 C34 . . 1.376(2) ?
N33 H33 . . .83(2) ?
C34 C35 . . 1.3532(18) ?
C34 H34 . . .91(2) ?
C35 H35 . . .96(3) ?

loop_
_geom_contact_atom_site_label_1
_geom_contact_atom_site_label_2
_geom_contact_distance
_geom_contact_site_symmetry_1
_geom_contact_site_symmetry_2
_geom_contact_publ_flag
Ag C111 3.6699(14) . . ?
Ag C112 3.8023(18) . . ?
Ag C121 3.4845(11) . . ?
Ag C122 3.8656(13) . . ?
Ag C131 3.5999(11) . . ?
Ag C136 3.6700(13) . . ?
Ag O5 3.9085(9) . . ?
Ag C22 3.4542(13) . . ?
Ag N23 3.7052(11) . . ?
Ag N31 4.3933(13) . . ?
Ag C32 3.3879(13) . . ?
Ag N33 3.9118(13) . . ?
Ag H112 3.18(3) . . ?
Ag H122 3.61(2) . . ?
Ag H136 3.00(2) . . ?
Ag H23 3.43(2) . . ?
Ag H311a 3.57(3) . '2 665' ?
P C112 2.7787(18) . . ?
P C116 2.8268(16) . . ?
P C122 2.7694(14) . . ?
P C126 2.8435(15) . . ?
P C132 2.8488(18) . . ?
P C136 2.7514(15) . . ?
P S22 4.2273(7) . . ?
P H112 2.83(3) . . ?
P H116 2.91(2) . . ?
P H122 2.851(19) . . ?
P H126 2.90(2) . . ?
P H132 2.94(2) . . ?
P H136 2.76(2) . . ?
C111 C113 2.422(3) . . ?
C111 C114 2.795(3) . . ?
C111 C115 2.422(2) . . ?
C111 C121 2.853(2) . . ?
C111 C131 2.920(2) . . ?
C111 H112 2.05(2) . . ?
C111 H116 2.043(19) . . ?
C112 C114 2.410(3) . . ?
C112 C115 2.780(2) . . ?
C112 C116 2.407(2) . . ?
C112 H113 2.02(3) . . ?
C113 C115 2.401(2) . . ?
C113 C116 2.780(2) . . ?
C113 H112 2.10(2) . . ?
C113 H114 2.08(2) . . ?
C114 C116 2.408(3) . . ?
C114 H113 2.09(2) . . ?
C114 H115 2.01(2) . . ?
C115 H114 2.01(3) . . ?
C115 H116 2.08(3) . . ?
C116 H115 2.01(2) . . ?
C121 C123 2.4231(18) . . ?
C121 C124 2.796(2) . . ?
C121 C125 2.417(2) . . ?
C121 C131 2.8919(17) . . ?
C121 H122 2.05(2) . . ?
C121 H126 1.99(2) . . ?
C122 C124 2.406(2) . . ?
C122 C125 2.777(2) . . ?
C122 C126 2.4141(19) . . ?
C122 S32 3.8120(13) . '2 665' ?
C122 H123 2.02(2) . . ?
C123 C125 2.405(2) . . ?
C123 C126 2.7893(18) . . ?
C123 S32 3.9596(16) . '2 665' ?
C123 H122 2.01(2) . . ?
C123 H124 2.03(2) . . ?
C124 C126 2.4171(19) . . ?
C124 S22 3.8201(16) . '2 655' ?
C124 H123 2.03(2) . . ?
C124 H125 2.05(2) . . ?
C125 H124 2.02(2) . . ?
C125 H126 2.06(2) . . ?
C126 H125 2.05(3) . . ?
C131 C133 2.414(2) . . ?
C131 C134 2.7993(18) . . ?
C131 C135 2.414(2) . . ?
C131 H126 2.62(2) . . ?
C131 H132 1.97(3) . . ?
C131 H136 2.04(2) . . ?
C132 C134 2.405(3) . . ?
C132 C135 2.758(3) . . ?
C132 C136 2.392(3) . . ?
C132 H133 2.00(3) . . ?
C133 C135 2.376(3) . . ?
C133 C136 2.760(3) . . ?
C133 H132 1.99(3) . . ?
C133 H134 2.05(3) . . ?
C134 C136 2.4054(19) . . ?
C134 H133 2.03(4) . . ?
C134 H135 2.08(3) . . ?
C135 H134 2.06(2) . . ?
C135 H136 2.11(2) . . ?
C136 S22 3.8845(14) . . ?
C136 H135 2.01(3) . . ?
N1 C12 2.4191(17) . . ?
N1 C16 2.4379(18) . . ?
N1 C3 2.1527(15) . . ?
N1 C4 2.2226(15) . . ?
N1 O5 2.3436(13) . . ?
N1 H114 2.91(3) . '1 455' ?
N1 H12 2.61(2) . . ?
N1 H16 2.55(2) . . ?
C11 C13 2.409(2) . . ?
C11 C14 2.786(2) . . ?
C11 C15 2.406(2) . . ?
C11 N2 2.4128(16) . . ?
C11 C5 2.5185(16) . . ?
C11 O5 2.9620(14) . . ?
C11 H12 2.08(2) . . ?
C11 H16 1.98(2) . . ?
C12 C14 2.413(2) . . ?
C12 C15 2.774(2) . . ?
C12 C16 2.416(2) . . ?
C12 N2 2.8381(18) . . ?
C12 H13 1.99(2) . . ?
C13 C15 2.392(3) . . ?
C13 C16 2.782(2) . . ?
C13 H12 2.08(2) . . ?
C13 H14 2.08(2) . . ?
C14 C16 2.414(2) . . ?
C14 H13 2.05(3) . . ?
C14 H15 2.07(3) . . ?
C15 H14 2.04(2) . . ?
C15 H16 2.05(2) . . ?
C16 O5 3.0025(17) . . ?
C16 H15 2.04(2) . . ?
N2 C31 2.4422(18) . . ?
N2 C4 2.2804(16) . . ?
N2 C5 2.3041(15) . . ?
N2 O5 3.5173(13) . . ?
N2 C34 3.3446(17) . '2 566' ?
N2 H114 2.96(3) . '1 455' ?
N2 H134 2.94(3) . '2 556' ?
N2 H12 2.58(2) . . ?
N2 H31a 2.58(3) . . ?
N2 H31b 2.92(3) . . ?
N2 H31c 3.14(3) . . ?
N2 H34 2.567(17) . '2 566' ?
C3 C41 2.5573(17) . . ?
C3 O41 2.9891(17) . . ?
C3 C5 2.2563(16) . . ?
C3 H31a 2.06(3) . . ?
C3 H31b 2.03(3) . . ?
C3 H31c 2.01(3) . . ?
C31 C4 2.6165(18) . . ?
C31 O41 3.082(2) . . ?
C4 O41 2.3502(17) . . ?
C4 C411 2.5512(16) . . ?
C4 O5 2.4608(14) . . ?
C41 C412 2.535(2) . . ?
C41 C416 2.4879(17) . . ?
C41 C5 2.5798(16) . . ?
C41 O5 3.1750(14) . . ?
C41 H416 2.580(19) . . ?
O41 C411 2.3567(18) . . ?
O41 C416 2.7989(17) . . ?
O41 C35 3.283(2) . '1 455' ?
O41 H31c 2.53(3) . . ?
O41 H416 2.488(18) . . ?
O41 H311b 2.87(3) . '1 455' ?
O41 H35 2.43(2) . '1 455' ?
C411 C413 2.411(2) . . ?
C411 C414 2.794(2) . . ?
C411 C415 2.4210(17) . . ?
C411 O5 3.2478(14) . . ?
C411 H412 2.02(2) . . ?
C411 H416 1.99(2) . . ?
C412 C414 2.421(2) . . ?
C412 C415 2.789(2) . . ?
C412 C416 2.404(2) . . ?
C412 O5 3.0984(18) . . ?
C412 H413 2.09(3) . . ?
C413 C415 2.402(3) . . ?
C413 C416 2.763(3) . . ?
C413 H412 2.002(19) . . ?
C413 H414 2.04(2) . . ?
C414 C416 2.395(2) . . ?
C414 S22 3.9844(18) . '1 565' ?
C414 H413 2.02(2) . . ?
C414 H415 2.08(3) . . ?
C415 H414 2.00(3) . . ?
C415 H416 2.02(2) . . ?
C416 H415 2.06(2) . . ?
C5 N23 3.2234(18) . . ?
C5 H23 2.52(2) . . ?
O5 N23 2.6964(17) . . ?
O5 S32 3.8283(9) . . ?
O5 N33 2.6580(15) . . ?
O5 H16 2.54(2) . . ?
O5 H412 2.83(2) . . ?
O5 H23 1.84(3) . . ?
O5 H33 1.83(2) . . ?
N21 N21 3.9305(15) . '2 565' ?
N21 S22 2.7233(12) . . ?
N21 N23 3.6822(14) . '2 565' ?
N21 N23 2.164(2) . . ?
N21 C24 3.2973(16) . '2 565' ?
N21 C24 2.196(2) . . ?
N21 C25 3.4672(17) . '2 565' ?
N21 S32 4.3295(12) . '2 565' ?
N21 H211a 2.01(3) . . ?
N21 H211b 1.97(2) . . ?
N21 H211c 2.01(3) . . ?
N21 H23 3.01(3) . . ?
N21 H24 3.12(2) . . ?
N21 H25 2.01(2) . . ?
C211 C22 2.503(3) . . ?
C211 S22 3.198(2) . . ?
C211 C25 2.515(2) . . ?
C22 C24 2.2293(17) . . ?
C22 C25 2.2346(18) . . ?
C22 H211b 2.60(3) . . ?
C22 H23 2.00(2) . . ?
S22 N23 2.7533(11) . . ?
S22 C24 3.8997(13) . . ?
S22 C25 3.8889(13) . . ?
S22 S32 4.2321(6) . . ?
S22 H115 3.39(2) . '1 455' ?
S22 H124 3.08(2) . '2 655' ?
S22 H125 3.53(2) . '2 655' ?
S22 H136 2.89(2) . . ?
S22 H414 3.19(3) . '1 545' ?
S22 H211a 3.49(3) . . ?
S22 H211b 2.81(3) . . ?
S22 H23 3.02(2) . . ?
N23 C25 3.4504(16) . '2 565' ?
N23 C25 2.196(2) . . ?
N23 S32 3.9341(12) . . ?
N23 H114 3.02(2) . '1 455' ?
N23 H24 2.02(2) . . ?
N23 H25 3.11(2) . . ?
C24 H23 1.98(2) . . ?
C24 H25 2.08(3) . . ?
C25 S32 3.6919(17) . '2 565' ?
C25 H211c 2.66(3) . . ?
C25 H24 2.09(3) . . ?
N31 S32 2.7421(14) . . ?
N31 N33 2.1584(14) . . ?
N31 C34 2.1998(16) . . ?
N31 H112 3.01(2) . . ?
N31 H123 3.06(2) . '2 665' ?
N31 H311a 1.98(3) . . ?
N31 H311b 1.99(3) . . ?
N31 H311c 1.99(3) . . ?
N31 H33 2.96(2) . . ?
N31 H34 3.091(18) . . ?
N31 H35 2.06(3) . . ?
C311 C32 2.4919(18) . . ?
C311 S32 3.7623(18) . '2 665' ?
C311 S32 3.2164(18) . . ?
C311 C35 2.525(2) . . ?
C32 C34 2.232(2) . . ?
C32 C35 2.242(2) . . ?
C32 H311c 2.65(3) . . ?
C32 H33 1.94(2) . . ?
S32 S32 4.3011(6) . '2 665' ?
S32 N33 2.7364(13) . . ?
S32 C34 3.8939(17) . . ?
S32 C35 3.9038(18) . . ?
S32 H112 3.59(2) . . ?
S32 H122 3.07(2) . '2 665' ?
S32 H123 3.40(2) . '2 665' ?
S32 H211c 3.34(3) . '2 565' ?
S32 H23 3.57(2) . . ?
S32 H25 2.81(2) . '2 565' ?
S32 H311a 3.43(3) . . ?
S32 H311a 3.59(3) . '2 665' ?
S32 H311c 2.92(3) . . ?
S32 H311c 3.04(3) . '2 665' ?
S32 H33 2.92(2) . . ?
N33 C35 2.196(2) . . ?
N33 H123 3.11(2) . '2 665' ?
N33 H16 2.98(2) . . ?
N33 H34 2.02(2) . . ?
N33 H35 3.14(3) . . ?
C34 H33 1.98(3) . . ?
C34 H35 2.12(2) . . ?
C35 H311b 2.62(3) . . ?
C35 H34 2.057(18) . . ?
H112 H113 2.34(4) . . ?
H114 H115 2.28(3) . . ?
H115 H116 2.35(4) . . ?
H122 H123 2.30(3) . . ?
H123 H124 2.34(3) . . ?
H124 H125 2.34(3) . . ?
H125 H126 2.38(3) . . ?
H132 H133 2.26(4) . . ?
H133 H134 2.36(5) . . ?
H133 H15 2.35(5) . '2 656' ?
H135 H136 2.36(3) . . ?
H135 H12 2.31(3) . '2 556' ?
H12 H13 2.31(3) . . ?
H14 H15 2.37(3) . . ?
H15 H16 2.36(3) . . ?
H31a H31b 1.48(5) . . ?
H31a H31c 1.51(4) . . ?
H31b H31c 1.35(6) . . ?
H412 H413 2.37(3) . . ?
H413 H414 2.31(3) . . ?
H414 H415 2.34(4) . . ?
H415 H416 2.35(3) . . ?
H211a H211b 1.61(3) . . ?
H211a H211c 1.58(3) . . ?
H211b H211c 1.54(3) . . ?
H23 H24 2.31(3) . . ?
H311a H311b 1.49(4) . . ?
H311a H311c 1.44(4) . . ?
H311b H311c 1.55(5) . . ?
H33 H34 2.36(4) . . ?

loop_
_geom_hbond_atom_site_label_D
_geom_hbond_atom_site_label_H
_geom_hbond_atom_site_label_A
_geom_hbond_site_symmetry_D
_geom_hbond_site_symmetry_H
_geom_hbond_site_symmetry_A
_geom_hbond_distance_DH
_geom_hbond_distance_HA
_geom_hbond_distance_DA
_geom_hbond_angle_DHA
_geom_hbond_publ_flag
? ? ? ? ? ? ? ? ? ? ?

loop_
_geom_torsion_atom_site_label_1
_geom_torsion_atom_site_label_2
_geom_torsion_atom_site_label_3
_geom_torsion_atom_site_label_4
_geom_torsion_site_symmetry_1
_geom_torsion_site_symmetry_2
_geom_torsion_site_symmetry_3
_geom_torsion_site_symmetry_4
_geom_torsion
_geom_torsion_publ_flag
? ? ? ? ? ? ? ? ? ?
